data_1540573
loop_
_publ_author_name
'Druzhinin, Sergey I.'
'Galievsky, Victor A.'
'Demeter, Attila'
'Kovalenko, Sergey A.'
'Senyushkina, Tamara'
'Dubbaka, Srinivas R.'
'Knochel, Paul'
'Mayer, Peter'
'Grosse, Christian'
'Stalke, Dietmar'
'Zachariasse, Klaas A.'

_publ_section_title
;
 Two-State Intramolecular Charge Transfer (ICT) with
 3,5-Dimethyl-4-(dimethylamino)benzonitrile (MMD) and Its Meta-Isomer
 mMMD. Ground State Amino Twist Not Essential for ICT.
;
_journal_issue 49
_journal_name_full 'The journal of physical chemistry. A'
_journal_page_first 11820
_journal_page_last 11836
_journal_paper_doi 10.1021/acs.jpca.5b09368
_journal_volume 119
_journal_year 2015
_chemical_formula_sum 'C12 H12 N2'
_chemical_formula_weight 184.24
_space_group_crystal_system triclinic
_space_group_IT_number 2
_space_group_name_Hall '-P 1'
_space_group_name_H-M_alt 'P -1'
_symmetry_space_group_name_Hall '-P 1'
_symmetry_space_group_name_H-M 'P -1'
_atom_sites_solution_hydrogens geom
_audit_creation_method SHELXL-2014/7
_cell_angle_alpha 90.42(3)
_cell_angle_beta 107.21(3)
_cell_angle_gamma 101.99(3)
_cell_formula_units_Z 2
_cell_length_a 6.5750(13)
_cell_length_b 7.9560(16)
_cell_length_c 9.875(2)
_cell_measurement_temperature 223(2)
_cell_measurement_theta_max 24.98
_cell_measurement_theta_min 2.33
_cell_volume 481.4(2)
_computing_structure_refinement 'SHELXL-2014/7 (Sheldrick, 2014)'
_diffrn_ambient_temperature 223(2)
_diffrn_measured_fraction_theta_full 0.991
_diffrn_measured_fraction_theta_max 0.991
_diffrn_measurement_device_type 'Enraf-nonius-CAD4 diffractometer'
_diffrn_radiation_type MoK\a
_diffrn_radiation_wavelength 0.71073
_diffrn_reflns_av_R_equivalents 0.0362
_diffrn_reflns_av_unetI/netI 0.0137
_diffrn_reflns_laue_measured_fraction_full 0.991
_diffrn_reflns_laue_measured_fraction_max 0.991
_diffrn_reflns_limit_h_max 7
_diffrn_reflns_limit_h_min -7
_diffrn_reflns_limit_k_max 9
_diffrn_reflns_limit_k_min -9
_diffrn_reflns_limit_l_max 11
_diffrn_reflns_limit_l_min -8
_diffrn_reflns_number 1710
_diffrn_reflns_point_group_measured_fraction_full 0.991
_diffrn_reflns_point_group_measured_fraction_max 0.991
_diffrn_reflns_theta_full 24.985
_diffrn_reflns_theta_max 24.985
_diffrn_reflns_theta_min 4.333
_diffrn_source 'fine-focus sealed tube'
_exptl_absorpt_coefficient_mu 0.077
_exptl_absorpt_correction_type none
_exptl_crystal_colour colorless
_exptl_crystal_density_diffrn 1.271
_exptl_crystal_description block
_exptl_crystal_F_000 196
_exptl_crystal_size_max 0.40
_exptl_crystal_size_mid 0.33
_exptl_crystal_size_min 0.30
_refine_diff_density_max 0.162
_refine_diff_density_min -0.192
_refine_diff_density_rms 0.041
_refine_ls_extinction_method none
_refine_ls_goodness_of_fit_ref 1.031
_refine_ls_hydrogen_treatment constr
_refine_ls_matrix_type full
_refine_ls_number_parameters 127
_refine_ls_number_reflns 1676
_refine_ls_number_restraints 0
_refine_ls_restrained_S_all 1.031
_refine_ls_R_factor_all 0.0437
_refine_ls_R_factor_gt 0.0379
_refine_ls_shift/su_max 0.000
_refine_ls_shift/su_mean 0.000
_refine_ls_structure_factor_coef Fsqd
_refine_ls_weighting_details 'w=1/[\s^2^(Fo^2^)+(0.0538P)^2^+0.1451P] where P=(Fo^2^+2Fc^2^)/3'
_refine_ls_weighting_scheme calc
_refine_ls_wR_factor_gt 0.0966
_refine_ls_wR_factor_ref 0.1012
_reflns_Friedel_coverage 0.000
_reflns_number_gt 1462
_reflns_number_total 1676
_reflns_threshold_expression 'I > 2\s(I)'
_cod_data_source_file jp5b09368_si_004.cif
_cod_data_source_block cbq
_cod_depositor_comments 'Adding full bibliography for 1540571--1540573.cif.'
_cod_original_cell_volume 481.35(19)
_cod_database_code 1540573
_shelx_shelxl_version_number 2014/7
_shelx_space_group_comment
;
The symmetry employed for this shelxl refinement is uniquely defined
by the following loop, which should always be used as a source of
symmetry information in preference to the above space-group names.
They are only intended as comments.
;

loop_
_space_group_symop_operation_xyz
'x, y, z'
'-x, -y, -z'

loop_
_atom_site_label
_atom_site_type_symbol
_atom_site_fract_x
_atom_site_fract_y
_atom_site_fract_z
_atom_site_U_iso_or_equiv
_atom_site_adp_type
_atom_site_occupancy
_atom_site_site_symmetry_order
_atom_site_calc_flag
_atom_site_refinement_flags_posn
_atom_site_refinement_flags_adp
N1 N 0.16466(17) 0.83326(14) 0.16160(12) 0.0266(3) Uani 1 1 d . .
C3 C 0.7615(2) 0.99422(16) 0.30402(13) 0.0233(3) Uani 1 1 d . .
H3 H 0.8886 0.9575 0.3045 0.028 Uiso 1 1 calc R U
C6 C 0.3837(2) 1.10440(17) 0.30525(14) 0.0275(3) Uani 1 1 d . .
H6 H 0.2562 1.1401 0.3055 0.033 Uiso 1 1 calc R U
C2 C 0.5575(2) 0.89109(16) 0.23814(13) 0.0227(3) Uani 1 1 d . .
N2 N 1.15451(19) 1.35850(15) 0.48148(13) 0.0347(3) Uani 1 1 d . .
C7 C 0.9863(2) 1.26788(16) 0.43343(14) 0.0257(3) Uani 1 1 d . .
C1 C 0.3699(2) 0.94706(16) 0.23855(13) 0.0233(3) Uani 1 1 d . .
C5 C 0.5870(2) 1.20900(17) 0.37168(14) 0.0270(3) Uani 1 1 d . .
H5 H 0.5984 1.3160 0.4176 0.032 Uiso 1 1 calc R U
C4 C 0.7751(2) 1.15438(16) 0.37006(13) 0.0232(3) Uani 1 1 d . .
C8 C 0.1592(2) 0.66215(17) 0.22249(15) 0.0318(3) Uani 1 1 d . .
H8A H 0.0267 0.5805 0.1666 0.038 Uiso 1 1 calc R U
H8B H 0.1528 0.6730 0.3200 0.038 Uiso 1 1 calc R U
C9 C 0.1676(2) 0.80975(18) 0.01207(14) 0.0320(3) Uani 1 1 d . .
H9A H 0.1711 0.9206 -0.0308 0.038 Uiso 1 1 calc R U
H9B H 0.0331 0.7294 -0.0428 0.038 Uiso 1 1 calc R U
C11 C 0.3665(2) 0.73977(18) 0.00314(15) 0.0332(3) Uani 1 1 d . .
H11A H 0.3170 0.6283 -0.0524 0.040 Uiso 1 1 calc R U
H11B H 0.4538 0.8201 -0.0436 0.040 Uiso 1 1 calc R U
C10 C 0.3606(2) 0.59034(17) 0.22355(16) 0.0331(3) Uani 1 1 d . .
H10A H 0.4430 0.5751 0.3214 0.040 Uiso 1 1 calc R U
H10B H 0.3141 0.4781 0.1693 0.040 Uiso 1 1 calc R U
C12 C 0.5050(2) 0.71922(16) 0.15608(14) 0.0280(3) Uani 1 1 d . .
H12 H 0.6391 0.6807 0.1569 0.034 Uiso 1 1 calc R U

loop_
_atom_site_aniso_label
_atom_site_aniso_U_11
_atom_site_aniso_U_22
_atom_site_aniso_U_33
_atom_site_aniso_U_23
_atom_site_aniso_U_13
_atom_site_aniso_U_12
N1 0.0219(6) 0.0256(6) 0.0294(6) 0.0007(5) 0.0059(5) 0.0018(4)
C3 0.0224(6) 0.0225(6) 0.0257(7) 0.0032(5) 0.0078(5) 0.0060(5)
C6 0.0245(7) 0.0285(7) 0.0317(7) 0.0003(5) 0.0103(6) 0.0085(5)
C2 0.0236(6) 0.0213(6) 0.0235(6) 0.0031(5) 0.0078(5) 0.0050(5)
N2 0.0294(7) 0.0275(6) 0.0428(7) -0.0039(5) 0.0068(5) 0.0027(5)
C7 0.0292(7) 0.0214(6) 0.0269(7) 0.0009(5) 0.0083(6) 0.0073(6)
C1 0.0227(6) 0.0241(6) 0.0225(6) 0.0032(5) 0.0075(5) 0.0033(5)
C5 0.0315(7) 0.0233(7) 0.0270(7) -0.0014(5) 0.0094(6) 0.0069(5)
C4 0.0242(7) 0.0221(6) 0.0215(6) 0.0028(5) 0.0056(5) 0.0029(5)
C8 0.0280(7) 0.0277(7) 0.0359(8) 0.0031(6) 0.0097(6) -0.0018(6)
C9 0.0299(7) 0.0331(7) 0.0268(7) 0.0002(6) 0.0022(6) 0.0028(6)
C11 0.0349(8) 0.0315(7) 0.0307(7) -0.0069(6) 0.0107(6) 0.0006(6)
C10 0.0307(7) 0.0223(7) 0.0403(8) 0.0031(6) 0.0043(6) 0.0021(6)
C12 0.0246(7) 0.0229(7) 0.0355(8) -0.0029(5) 0.0082(6) 0.0044(5)

loop_
_atom_type_symbol
_atom_type_description
_atom_type_scat_dispersion_real
_atom_type_scat_dispersion_imag
_atom_type_scat_source
C C 0.0033 0.0016 'International Tables Vol C Tables 4.2.6.8 and 6.1.1.4'
H H 0.0000 0.0000 'International Tables Vol C Tables 4.2.6.8 and 6.1.1.4'
N N 0.0061 0.0033 'International Tables Vol C Tables 4.2.6.8 and 6.1.1.4'

loop_
_geom_angle_atom_site_label_1
_geom_angle_atom_site_label_2
_geom_angle_atom_site_label_3
_geom_angle
C1 N1 C8 107.94(10)
C1 N1 C9 106.68(10)
C8 N1 C9 107.33(11)
C2 C3 C4 118.81(12)
C2 C3 H3 120.6
C4 C3 H3 120.6
C1 C6 C5 119.46(12)
C1 C6 H6 120.3
C5 C6 H6 120.3
C3 C2 C1 120.01(12)
C3 C2 C12 127.68(12)
C1 C2 C12 112.26(11)
N2 C7 C4 178.81(14)
C6 C1 C2 121.12(12)
C6 C1 N1 123.10(12)
C2 C1 N1 115.75(11)
C6 C5 C4 119.59(12)
C6 C5 H5 120.2
C4 C5 H5 120.2
C5 C4 C3 121.00(12)
C5 C4 C7 119.25(11)
C3 C4 C7 119.72(11)
N1 C8 C10 112.31(11)
N1 C8 H8A 109.1
C10 C8 H8A 109.1
N1 C8 H8B 109.1
C10 C8 H8B 109.1
H8A C8 H8B 107.9
N1 C9 C11 112.33(11)
N1 C9 H9A 109.1
C11 C9 H9A 109.1
N1 C9 H9B 109.1
C11 C9 H9B 109.1
H9A C9 H9B 107.9
C12 C11 C9 108.11(11)
C12 C11 H11A 110.1
C9 C11 H11A 110.1
C12 C11 H11B 110.1
C9 C11 H11B 110.1
H11A C11 H11B 108.4
C12 C10 C8 108.36(11)
C12 C10 H10A 110.0
C8 C10 H10A 110.0
C12 C10 H10B 110.0
C8 C10 H10B 110.0
H10A C10 H10B 108.4
C2 C12 C10 107.24(11)
C2 C12 C11 107.01(11)
C10 C12 C11 107.79(11)
C2 C12 H12 111.5
C10 C12 H12 111.5
C11 C12 H12 111.5

loop_
_geom_bond_atom_site_label_1
_geom_bond_atom_site_label_2
_geom_bond_distance
N1 C1 1.4469(17)
N1 C8 1.4902(18)
N1 C9 1.4933(18)
C3 C2 1.3832(18)
C3 C4 1.4009(18)
C3 H3 0.9400
C6 C1 1.3836(19)
C6 C5 1.3860(19)
C6 H6 0.9400
C2 C1 1.3970(18)
C2 C12 1.5058(18)
N2 C7 1.1494(18)
C7 C4 1.4460(19)
C5 C4 1.3978(19)
C5 H5 0.9400
C8 C10 1.545(2)
C8 H8A 0.9800
C8 H8B 0.9800
C9 C11 1.548(2)
C9 H9A 0.9800
C9 H9B 0.9800
C11 C12 1.546(2)
C11 H11A 0.9800
C11 H11B 0.9800
C10 C12 1.542(2)
C10 H10A 0.9800
C10 H10B 0.9800
C12 H12 0.9900

loop_
_geom_torsion_atom_site_label_1
_geom_torsion_atom_site_label_2
_geom_torsion_atom_site_label_3
_geom_torsion_atom_site_label_4
_geom_torsion
C4 C3 C2 C1 -0.16(18)
C4 C3 C2 C12 177.16(12)
C5 C6 C1 C2 0.60(19)
C5 C6 C1 N1 -177.30(11)
C3 C2 C1 C6 -0.61(19)
C12 C2 C1 C6 -178.32(11)
C3 C2 C1 N1 177.43(10)
C12 C2 C1 N1 -0.27(16)
C8 N1 C1 C6 -124.79(13)
C9 N1 C1 C6 120.13(13)
C8 N1 C1 C2 57.21(14)
C9 N1 C1 C2 -57.87(14)
C1 C6 C5 C4 0.17(19)
C6 C5 C4 C3 -0.94(19)
C6 C5 C4 C7 176.94(11)
C2 C3 C4 C5 0.93(18)
C2 C3 C4 C7 -176.95(11)
C1 N1 C8 C10 -54.17(14)
C9 N1 C8 C10 60.48(14)
C1 N1 C9 C11 56.60(14)
C8 N1 C9 C11 -58.89(14)
N1 C9 C11 C12 -1.11(15)
N1 C8 C10 C12 -1.47(15)
C3 C2 C12 C10 125.14(13)
C1 C2 C12 C10 -57.37(14)
C3 C2 C12 C11 -119.42(14)
C1 C2 C12 C11 58.07(14)
C8 C10 C12 C2 55.88(14)
C8 C10 C12 C11 -59.04(14)
C9 C11 C12 C2 -54.69(14)
C9 C11 C12 C10 60.38(14)
